data_2019295
loop_
_publ_author_name
'Mangwala Kimpende, Peter'
'Lusakibanza, Mariano'
'Mesia, Kahunu'
'Tona, Lutete'
'Tits, Monique'
'Angenot, Luc'
'Fr\'ed\'erich, Michel'
'Van Meervelt, Luc'

_publ_section_title
;
 Isolation, pharmacological activity and structure determination of
 physalin B and 5\b,6\b-epoxyphysalin B isolated from Congolese
 <i>Physalis angulata</i> L.
;
_journal_issue 12
_journal_name_full 'Acta Crystallographica Section C'
_journal_page_first 1557
_journal_page_last 1562
_journal_paper_doi 10.1107/S010827011303117X
_journal_volume 69
_journal_year 2013
_chemical_formula_iupac 'C28 H30 O9.24, C28 H30 O9.43, C3 H6 O'
_chemical_formula_moiety 'C28 H30 O9.24, C28 H30 O9.43, C3 H6 O'
_chemical_formula_sum 'C59 H66 O19.67'
_chemical_formula_weight 1089.81
_chemical_name_common
;
Physalin B epoxyphysalin B acetone monosolvate
;
_chemical_name_systematic
;
Physalin B epoxyphysalin B acetone monosolvate
;
_space_group_IT_number 4
_symmetry_cell_setting monoclinic
_symmetry_space_group_name_Hall 'P 2yb'
_symmetry_space_group_name_H-M 'P 1 21 1'
_atom_sites_solution_hydrogens geom
_atom_sites_solution_primary direct
_atom_sites_solution_secondary difmap
_audit_creation_method SHELXL-97
_cell_angle_alpha 90.00
_cell_angle_beta 96.829(3)
_cell_angle_gamma 90.00
_cell_formula_units_Z 2
_cell_length_a 12.4859(4)
_cell_length_b 14.1716(4)
_cell_length_c 14.6559(7)
_cell_measurement_reflns_used 8005
_cell_measurement_temperature 100(2)
_cell_measurement_theta_max 74.1896
_cell_measurement_theta_min 3.0344
_cell_volume 2574.89(17)
_computing_cell_refinement
;
CrysAlis PRO (Agilent, 2012)
;
_computing_data_collection
;
CrysAlis PRO (Agilent, 2012)
;
_computing_data_reduction
;
CrysAlis PRO (Agilent, 2012)
;
_computing_molecular_graphics 'OLEX2 (Dolomanov <i>et al.</i>, 2009)'
_computing_publication_material 'OLEX2 (Dolomanov <i>et al.</i>, 2009)'
_computing_structure_refinement 'SHELXL97 (Sheldrick, 2008)'
_computing_structure_solution 'SHELXS97 (Sheldrick, 2008)'
_diffrn_ambient_temperature 100(2)
_diffrn_detector_area_resol_mean 10.3468
_diffrn_measured_fraction_theta_full 1.000
_diffrn_measured_fraction_theta_max 1.000
_diffrn_measurement_device_type 'Agilent SuperNova (Dual, Cu at zero, Atlas)'
_diffrn_measurement_method '\w and \f scans'
_diffrn_radiation_monochromator mirror
_diffrn_radiation_source 'SuperNova (Cu) X-ray Source'
_diffrn_radiation_type CuK\a
_diffrn_radiation_wavelength 1.54184
_diffrn_reflns_av_R_equivalents 0.0541
_diffrn_reflns_av_sigmaI/netI 0.0596
_diffrn_reflns_limit_h_max 14
_diffrn_reflns_limit_h_min -10
_diffrn_reflns_limit_k_max 16
_diffrn_reflns_limit_k_min -16
_diffrn_reflns_limit_l_max 14
_diffrn_reflns_limit_l_min -17
_diffrn_reflns_number 15953
_diffrn_reflns_theta_full 66.60
_diffrn_reflns_theta_max 66.60
_diffrn_reflns_theta_min 3.04
_exptl_absorpt_coefficient_mu 0.880
_exptl_absorpt_correction_T_max 1.00000
_exptl_absorpt_correction_T_min 0.69917
_exptl_absorpt_correction_type multi-scan
_exptl_absorpt_process_details
;
(CrysAlis PRO; Agilent, 2012)
;
_exptl_crystal_colour colourless
_exptl_crystal_density_diffrn 1.406
_exptl_crystal_density_method 'not measured'
_exptl_crystal_description plate
_exptl_crystal_F_000 1154.7
_exptl_crystal_size_max 0.45
_exptl_crystal_size_mid 0.24
_exptl_crystal_size_min 0.01
_refine_diff_density_max 0.487
_refine_diff_density_min -0.324
_refine_ls_abs_structure_details 'Flack (1983), 4215 Friedel pairs'
_refine_ls_abs_structure_Flack 0.1(2)
_refine_ls_extinction_method none
_refine_ls_goodness_of_fit_ref 1.056
_refine_ls_hydrogen_treatment constr
_refine_ls_matrix_type full
_refine_ls_number_parameters 745
_refine_ls_number_reflns 8953
_refine_ls_number_restraints 50
_refine_ls_restrained_S_all 1.053
_refine_ls_R_factor_all 0.0739
_refine_ls_R_factor_gt 0.0638
_refine_ls_shift/su_max 0.000
_refine_ls_shift/su_mean 0.000
_refine_ls_structure_factor_coef Fsqd
_refine_ls_weighting_details 'calc w=1/[\s^2^(Fo^2^)+(0.0954P)^2^+2.1179P] where P=(Fo^2^+2Fc^2^)/3'
_refine_ls_weighting_scheme calc
_refine_ls_wR_factor_gt 0.1684
_refine_ls_wR_factor_ref 0.1752
_reflns_number_gt 8208
_reflns_number_total 8953
_reflns_threshold_expression I>2sigma(I)
_cod_data_source_file fg3314.cif
_cod_data_source_block Y
_cod_original_cell_volume 2574.89(16)
_cod_original_sg_symbol_H-M 'P 21'
_cod_database_code 2019295

loop_
_symmetry_equiv_pos_as_xyz
'x, y, z'
'-x, y+1/2, -z'

loop_
_atom_site_type_symbol
_atom_site_label
_atom_site_fract_x
_atom_site_fract_y
_atom_site_fract_z
_atom_site_U_iso_or_equiv
_atom_site_adp_type
_atom_site_calc_flag
_atom_site_refinement_flags
_atom_site_occupancy
_atom_site_symmetry_multiplicity
_atom_site_disorder_assembly
_atom_site_disorder_group
C C1 0.6702(3) 0.5285(3) 0.5734(3) 0.0297(8) Uani d . 1 1 . .
C C2 0.5662(3) 0.5716(3) 0.5401(3) 0.0351(9) Uani d . 1 1 . .
H H2 0.5339 0.6148 0.5782 0.042 Uiso calc R 1 1 . .
C C3 0.5161(3) 0.5507(3) 0.4570(3) 0.0420(10) Uani d . 1 1 A .
H H3 0.4501 0.5820 0.4373 0.050 Uiso calc R 1 1 . .
C C4 0.5570(3) 0.4822(3) 0.3940(3) 0.0410(10) Uani d D 1 1 . .
H H4AA 0.5538 0.5109 0.3322 0.049 Uiso calc PR 0.761(14) 1 A 1
H H4AB 0.5093 0.4262 0.3891 0.049 Uiso calc PR 0.761(14) 1 A 1
H H4BC 0.5561 0.5119 0.3328 0.049 Uiso calc PR 0.239(14) 1 A 2
H H4BD 0.5074 0.4275 0.3873 0.049 Uiso calc PR 0.239(14) 1 A 2
C C5A 0.6716(10) 0.451(2) 0.4243(5) 0.0338(12) Uani d PD 0.761(14) 1 A 1
C C6A 0.7433(8) 0.4393(17) 0.3655(7) 0.0346(12) Uani d PD 0.761(14) 1 A 1
H H6A 0.7196 0.4500 0.3023 0.042 Uiso calc PR 0.761(14) 1 A 1
C C5B 0.669(3) 0.447(6) 0.4243(12) 0.0338(12) Uani d PD 0.239(14) 1 A 2
C C6B 0.745(2) 0.439(6) 0.356(2) 0.0346(12) Uani d PD 0.239(14) 1 A 2
H H6B 0.7306 0.4728 0.2959 0.042 Uiso calc PR 0.239(14) 1 A 2
O O39 0.6768(11) 0.3549(11) 0.3743(9) 0.049(5) Uani d PD 0.239(14) 1 A 2
C C7 0.8588(3) 0.4111(3) 0.3903(3) 0.0380(10) Uani d D 1 1 . .
H H7AA 0.9051 0.4679 0.3927 0.046 Uiso calc PR 0.761(14) 1 A 1
H H7AB 0.8810 0.3685 0.3424 0.046 Uiso calc PR 0.761(14) 1 A 1
H H7BC 0.9038 0.4688 0.3947 0.046 Uiso calc PR 0.239(14) 1 A 2
H H7BD 0.8862 0.3693 0.3442 0.046 Uiso calc PR 0.239(14) 1 A 2
C C8 0.8745(3) 0.3611(3) 0.4833(3) 0.0319(8) Uani d D 1 1 A .
H H8 0.8347 0.2998 0.4773 0.038 Uiso calc R 1 1 . .
C C9 0.8252(3) 0.4222(3) 0.5552(3) 0.0289(8) Uani d D 1 1 . .
H H9 0.8596 0.4859 0.5539 0.035 Uiso calc R 1 1 A .
C C10 0.7021(3) 0.4369(3) 0.5271(3) 0.0311(8) Uani d D 1 1 A .
C C11 0.6323(3) 0.3548(3) 0.5584(3) 0.0362(9) Uani d . 1 1 . .
H H11A 0.6549 0.2952 0.5325 0.054 Uiso calc R 1 1 A .
H H11B 0.5562 0.3665 0.5367 0.054 Uiso calc R 1 1 . .
H H11C 0.6419 0.3508 0.6256 0.054 Uiso calc R 1 1 . .
C C12 0.8456(3) 0.3869(3) 0.6555(3) 0.0297(8) Uani d . 1 1 A .
H H12A 0.8515 0.3173 0.6532 0.036 Uiso calc R 1 1 . .
H H12B 0.7800 0.4014 0.6848 0.036 Uiso calc R 1 1 . .
C C13 0.9440(3) 0.4232(3) 0.7216(3) 0.0293(8) Uani d . 1 1 . .
H H13A 0.9154 0.4637 0.7681 0.035 Uiso calc R 1 1 A .
H H13B 0.9776 0.3677 0.7545 0.035 Uiso calc R 1 1 . .
C C14 1.0340(3) 0.4783(2) 0.6834(3) 0.0259(7) Uani d . 1 1 A .
C C15 1.1242(3) 0.5061(2) 0.7597(3) 0.0275(8) Uani d . 1 1 . .
C C16 1.2058(3) 0.4926(3) 0.6262(3) 0.0286(8) Uani d . 1 1 . .
C C17 1.3100(3) 0.4407(3) 0.6098(3) 0.0328(8) Uani d . 1 1 A .
H H17 1.3725 0.4795 0.6374 0.039 Uiso calc R 1 1 . .
C C18 1.2641(4) 0.3678(3) 0.4594(3) 0.0392(10) Uani d . 1 1 A .
C C19 1.2268(3) 0.2794(3) 0.5064(3) 0.0365(9) Uani d . 1 1 . .
H H19 1.2850 0.2327 0.4981 0.044 Uiso calc R 1 1 . .
C C20 1.1271(4) 0.2369(3) 0.4477(3) 0.0418(10) Uani d . 1 1 . .
H H20A 1.1490 0.2190 0.3873 0.050 Uiso calc R 1 1 . .
H H20B 1.1072 0.1781 0.4780 0.050 Uiso calc R 1 1 . .
C C21 0.9947(3) 0.3398(3) 0.5072(3) 0.0310(8) Uani d . 1 1 . .
C C22 1.0264(3) 0.2804(3) 0.5932(3) 0.0303(8) Uani d . 1 1 A .
C C23 1.1239(3) 0.3262(3) 0.6451(3) 0.0304(8) Uani d . 1 1 . .
H H23 1.1237 0.3184 0.7129 0.036 Uiso calc R 1 1 A .
C C24 1.1033(3) 0.4304(3) 0.6164(3) 0.0260(7) Uani d . 1 1 A .
C C25 1.2271(4) 0.2821(3) 0.6129(3) 0.0359(9) Uani d . 1 1 A .
C C26 1.3211(3) 0.3437(3) 0.6522(3) 0.0357(9) Uani d . 1 1 . .
H H26A 1.3222 0.3486 0.7197 0.043 Uiso calc R 1 1 A .
H H26B 1.3899 0.3147 0.6392 0.043 Uiso calc R 1 1 . .
C C27 1.1981(3) 0.5840(3) 0.5709(3) 0.0359(9) Uani d . 1 1 A .
H H27A 1.2695 0.6135 0.5747 0.054 Uiso calc R 1 1 . .
H H27B 1.1476 0.6271 0.5959 0.054 Uiso calc R 1 1 . .
H H27C 1.1723 0.5700 0.5065 0.054 Uiso calc R 1 1 . .
C C28 1.2407(4) 0.1824(3) 0.6514(4) 0.0430(10) Uani d . 1 1 . .
H H28A 1.1793 0.1436 0.6262 0.065 Uiso calc R 1 1 A .
H H28B 1.2441 0.1845 0.7185 0.065 Uiso calc R 1 1 . .
H H28C 1.3076 0.1550 0.6343 0.065 Uiso calc R 1 1 . .
C C41 0.9755(3) 0.7097(2) 0.8370(3) 0.0282(8) Uani d . 1 1 . .
C C42 1.0703(4) 0.7565(3) 0.8097(3) 0.0353(9) Uani d . 1 1 . .
H H42 1.1001 0.7352 0.7566 0.042 Uiso calc R 1 1 . .
C C43 1.1166(4) 0.8294(3) 0.8580(3) 0.0378(9) Uani d . 1 1 B .
H H43 1.1776 0.8586 0.8370 0.045 Uiso calc R 1 1 . .
C C44 1.0771(4) 0.8664(3) 0.9423(3) 0.0435(11) Uani d D 1 1 . .
H H44A 1.0716 0.9359 0.9375 0.052 Uiso calc PR 0.570(13) 1 B 3
H H44B 1.1309 0.8514 0.9955 0.052 Uiso calc PR 0.570(13) 1 B 3
H H44C 1.0659 0.9352 0.9346 0.052 Uiso calc PR 0.430(13) 1 B 4
H H44D 1.1346 0.8571 0.9941 0.052 Uiso calc PR 0.430(13) 1 B 4
C C45A 0.969(3) 0.8271(17) 0.960(4) 0.045(4) Uani d PD 0.570(13) 1 B 3
C C46A 0.893(2) 0.877(2) 0.993(4) 0.041(3) Uani d PD 0.570(13) 1 B 3
H H46A 0.9094 0.9417 1.0047 0.049 Uiso calc PR 0.570(13) 1 B 3
C C45B 0.975(4) 0.824(2) 0.969(6) 0.045(4) Uani d PD 0.430(13) 1 B 4
C C46B 0.894(3) 0.885(3) 1.004(5) 0.041(3) Uani d PD 0.430(13) 1 B 4
H H46B 0.9004 0.9549 0.9956 0.049 Uiso calc PR 0.430(13) 1 B 4
O O79 0.9766(6) 0.8360(5) 1.0709(5) 0.040(3) Uani d PD 0.430(13) 1 B 4
C C47 0.7857(3) 0.8445(3) 1.0133(3) 0.0373(10) Uani d D 1 1 . .
H H47A 0.7300 0.8646 0.9634 0.045 Uiso calc PR 0.570(13) 1 B 3
H H47B 0.7688 0.8738 1.0712 0.045 Uiso calc PR 0.570(13) 1 B 3
H H47C 0.7353 0.8630 0.9590 0.045 Uiso calc PR 0.430(13) 1 B 4
H H47D 0.7589 0.8727 1.0681 0.045 Uiso calc PR 0.430(13) 1 B 4
C C48 0.7836(3) 0.7366(3) 1.0226(3) 0.0309(8) Uani d D 1 1 B .
H H48 0.8306 0.7187 1.0800 0.037 Uiso calc R 1 1 . .
C C49 0.8314(3) 0.6921(2) 0.9399(3) 0.0265(8) Uani d D 1 1 . .
H H49 0.7885 0.7168 0.8829 0.032 Uiso calc R 1 1 B .
C C50 0.9498(3) 0.7229(3) 0.9365(3) 0.0291(8) Uani d D 1 1 B .
C C51 1.0324(3) 0.6635(3) 1.0002(3) 0.0348(9) Uani d . 1 1 . .
H H51A 1.0104 0.6616 1.0622 0.052 Uiso calc R 1 1 B .
H H51B 1.1040 0.6924 1.0026 0.052 Uiso calc R 1 1 . .
H H51C 1.0348 0.5992 0.9761 0.052 Uiso calc R 1 1 . .
C C52 0.8225(3) 0.5833(3) 0.9364(3) 0.0263(7) Uani d . 1 1 B .
H H52A 0.8182 0.5610 0.9999 0.032 Uiso calc R 1 1 . .
H H52B 0.8910 0.5587 0.9179 0.032 Uiso calc R 1 1 . .
C C53 0.7285(3) 0.5356(3) 0.8734(3) 0.0262(7) Uani d . 1 1 . .
H H53A 0.7588 0.5114 0.8185 0.031 Uiso calc R 1 1 B .
H H53B 0.7049 0.4801 0.9067 0.031 Uiso calc R 1 1 . .
C C54 0.6282(3) 0.5926(3) 0.8397(2) 0.0264(7) Uani d . 1 1 B .
C C55 0.5420(3) 0.5302(3) 0.7855(3) 0.0279(8) Uani d . 1 1 . .
C C56 0.4490(3) 0.6507(3) 0.8497(3) 0.0296(8) Uani d . 1 1 . .
C C57 0.3507(3) 0.6438(3) 0.9029(3) 0.0326(8) Uani d . 1 1 B .
H H57 0.2860 0.6319 0.8573 0.039 Uiso calc R 1 1 . .
C C58 0.3932(3) 0.7578(3) 1.0243(3) 0.0318(9) Uani d . 1 1 B .
C C59 0.4440(3) 0.6794(3) 1.0870(3) 0.0327(8) Uani d . 1 1 . .
H H59 0.3897 0.6689 1.1310 0.039 Uiso calc R 1 1 . .
C C60 0.5420(4) 0.7192(3) 1.1483(3) 0.0394(9) Uani d . 1 1 . .
H H60A 0.5158 0.7694 1.1870 0.047 Uiso calc R 1 1 . .
H H60B 0.5716 0.6682 1.1900 0.047 Uiso calc R 1 1 . .
C C61 0.6685(3) 0.7057(3) 1.0323(3) 0.0316(8) Uani d . 1 1 . .
C C62 0.6517(3) 0.6005(3) 1.0543(3) 0.0336(9) Uani d . 1 1 B .
C C63 0.5558(3) 0.5684(3) 0.9913(3) 0.0305(8) Uani d . 1 1 . .
H H63 0.5643 0.5013 0.9720 0.037 Uiso calc R 1 1 B .
C C64 0.5592(3) 0.6362(3) 0.9094(3) 0.0267(7) Uani d . 1 1 B .
C C65 0.4551(3) 0.5800(3) 1.0433(3) 0.0315(8) Uani d . 1 1 B .
C C66 0.3563(3) 0.5663(3) 0.9728(3) 0.0324(8) Uani d . 1 1 . .
H H66A 0.3607 0.5045 0.9420 0.039 Uiso calc R 1 1 B .
H H66B 0.2902 0.5668 1.0041 0.039 Uiso calc R 1 1 . .
C C67 0.4398(3) 0.7395(3) 0.7900(3) 0.0358(9) Uani d . 1 1 B .
H H67A 0.3662 0.7447 0.7586 0.054 Uiso calc R 1 1 . .
H H67B 0.4909 0.7355 0.7443 0.054 Uiso calc R 1 1 . .
H H67C 0.4564 0.7951 0.8289 0.054 Uiso calc R 1 1 . .
C C68 0.4577(4) 0.5033(3) 1.1166(3) 0.0385(9) Uani d . 1 1 . .
H H68A 0.5254 0.5075 1.1576 0.058 Uiso calc R 1 1 B .
H H68B 0.4525 0.4412 1.0870 0.058 Uiso calc R 1 1 . .
H H68C 0.3968 0.5120 1.1522 0.058 Uiso calc R 1 1 . .
C C91 0.9182(5) 0.0191(5) 0.7537(4) 0.0598(14) Uani d . 1 1 . .
H H91A 0.9584 0.0026 0.8131 0.090 Uiso calc R 1 1 . .
H H91B 0.9637 0.0581 0.7186 0.090 Uiso calc R 1 1 . .
H H91C 0.8976 -0.0386 0.7192 0.090 Uiso calc R 1 1 . .
C C92 0.8188(4) 0.0732(4) 0.7691(3) 0.0500(12) Uani d . 1 1 . .
C C93 0.7520(5) 0.1084(4) 0.6872(4) 0.0522(12) Uani d . 1 1 . .
H H93A 0.6954 0.1496 0.7058 0.078 Uiso calc R 1 1 . .
H H93B 0.7187 0.0550 0.6519 0.078 Uiso calc R 1 1 . .
H H93C 0.7971 0.1441 0.6490 0.078 Uiso calc R 1 1 . .
O O29 0.7296(2) 0.5666(2) 0.63429(19) 0.0322(6) Uani d . 1 1 . .
O O30 1.2186(2) 0.51482(19) 0.72403(18) 0.0288(6) Uani d . 1 1 A .
O O31 1.3144(2) 0.4364(2) 0.51127(19) 0.0354(6) Uani d . 1 1 . .
O O32 1.0316(2) 0.2947(2) 0.4313(2) 0.0384(7) Uani d . 1 1 A .
O O33 1.0554(2) 0.42618(18) 0.52361(18) 0.0283(5) Uani d . 1 1 A .
O O34 0.9943(2) 0.56394(17) 0.64189(17) 0.0267(5) Uani d . 1 1 . .
H H34 0.9698 0.5980 0.6815 0.040 Uiso calc R 1 1 A .
O O35 1.1169(2) 0.52281(19) 0.83868(17) 0.0298(6) Uani d . 1 1 A .
O O36 0.9844(2) 0.2071(2) 0.6105(2) 0.0407(7) Uani d . 1 1 . .
O O37 1.2584(3) 0.3742(3) 0.3777(2) 0.0512(8) Uani d . 1 1 . .
O O69 0.9184(2) 0.66049(18) 0.78285(18) 0.0288(6) Uani d . 1 1 . .
O O70 0.4432(2) 0.5673(2) 0.79051(19) 0.0326(6) Uani d . 1 1 B .
O O71 0.3366(2) 0.73502(19) 0.9444(2) 0.0326(6) Uani d . 1 1 . .
O O72 0.6302(2) 0.7580(2) 1.1036(2) 0.0383(7) Uani d . 1 1 B .
O O73 0.5991(2) 0.72288(18) 0.94852(18) 0.0276(5) Uani d . 1 1 B .
O O74 0.6522(2) 0.66562(19) 0.77836(17) 0.0273(5) Uani d . 1 1 . .
H H74 0.6896 0.6435 0.7394 0.041 Uiso calc R 1 1 B .
O O75 0.5540(2) 0.4608(2) 0.74089(19) 0.0339(6) Uani d . 1 1 B .
O O76 0.7018(2) 0.5576(2) 1.1169(2) 0.0418(7) Uani d . 1 1 . .
O O77 0.3956(3) 0.8386(2) 1.0486(2) 0.0408(7) Uani d . 1 1 . .
O O94 0.7939(4) 0.0864(5) 0.8446(3) 0.0899(17) Uani d . 1 1 . .

loop_
_atom_site_aniso_label
_atom_site_aniso_U_11
_atom_site_aniso_U_22
_atom_site_aniso_U_33
_atom_site_aniso_U_12
_atom_site_aniso_U_13
_atom_site_aniso_U_23
C1 0.0266(19) 0.0288(19) 0.0333(19) -0.0047(15) 0.0026(16) 0.0019(16)
C2 0.029(2) 0.035(2) 0.041(2) 0.0056(16) 0.0034(17) 0.0035(18)
C3 0.026(2) 0.051(3) 0.048(2) 0.0013(18) -0.0007(18) 0.014(2)
C4 0.037(2) 0.044(2) 0.040(2) -0.0070(19) -0.0059(18) 0.0053(19)
C5A 0.037(2) 0.030(3) 0.033(2) -0.005(2) -0.0065(17) -0.0039(16)
C6A 0.043(2) 0.034(2) 0.025(3) -0.0057(18) -0.0062(19) -0.002(3)
C5B 0.037(2) 0.030(3) 0.033(2) -0.005(2) -0.0065(17) -0.0039(16)
C6B 0.043(2) 0.034(2) 0.025(3) -0.0057(18) -0.0062(19) -0.002(3)
O39 0.042(8) 0.064(10) 0.043(8) -0.005(7) 0.008(6) -0.018(7)
C7 0.041(2) 0.039(2) 0.033(2) 0.0045(18) 0.0021(18) -0.0096(18)
C8 0.033(2) 0.0277(19) 0.033(2) -0.0022(15) -0.0032(16) -0.0092(16)
C9 0.0315(19) 0.0245(18) 0.0291(18) -0.0032(15) -0.0035(15) -0.0042(15)
C10 0.032(2) 0.0233(18) 0.036(2) -0.0036(15) -0.0018(16) -0.0011(16)
C11 0.031(2) 0.031(2) 0.044(2) -0.0068(16) -0.0038(17) -0.0011(18)
C12 0.032(2) 0.0260(18) 0.0312(19) 0.0008(15) 0.0045(16) -0.0007(15)
C13 0.0313(19) 0.0271(18) 0.0296(18) 0.0016(15) 0.0040(16) -0.0015(15)
C14 0.0297(18) 0.0198(17) 0.0263(18) -0.0003(14) -0.0041(15) -0.0021(14)
C15 0.0310(19) 0.0190(17) 0.031(2) 0.0000(14) -0.0029(15) 0.0022(14)
C16 0.0309(19) 0.0275(18) 0.0269(18) 0.0000(15) 0.0016(15) -0.0062(15)
C17 0.031(2) 0.034(2) 0.032(2) -0.0055(16) 0.0008(16) -0.0084(16)
C18 0.042(2) 0.040(2) 0.036(2) 0.0088(19) 0.0014(18) -0.0120(18)
C19 0.032(2) 0.031(2) 0.046(2) 0.0068(16) 0.0033(18) -0.0128(18)
C20 0.040(2) 0.036(2) 0.048(3) 0.0054(18) -0.0001(19) -0.0167(19)
C21 0.033(2) 0.0249(18) 0.034(2) 0.0010(15) 0.0002(16) -0.0092(16)
C22 0.0284(19) 0.024(2) 0.039(2) 0.0048(15) 0.0062(16) -0.0063(16)
C23 0.035(2) 0.0216(18) 0.033(2) 0.0004(15) -0.0042(16) -0.0005(15)
C24 0.0256(18) 0.0241(18) 0.0268(17) -0.0003(14) -0.0026(14) -0.0020(14)
C25 0.036(2) 0.025(2) 0.045(2) 0.0030(16) -0.0025(18) -0.0035(17)
C26 0.029(2) 0.035(2) 0.041(2) 0.0064(17) -0.0031(17) -0.0059(18)
C27 0.036(2) 0.032(2) 0.039(2) -0.0058(17) 0.0057(17) 0.0016(18)
C28 0.037(2) 0.033(2) 0.056(3) 0.0047(18) -0.006(2) -0.006(2)
C41 0.0312(19) 0.0171(17) 0.0338(19) 0.0042(14) -0.0064(15) 0.0017(15)
C42 0.039(2) 0.031(2) 0.035(2) -0.0015(17) 0.0006(17) 0.0030(17)
C43 0.038(2) 0.029(2) 0.045(2) -0.0072(17) 0.0009(18) 0.0070(18)
C44 0.048(2) 0.0209(19) 0.058(3) -0.0053(17) -0.007(2) -0.0060(18)
C45A 0.048(4) 0.029(3) 0.057(10) -0.006(3) -0.002(6) -0.014(4)
C46A 0.046(2) 0.020(4) 0.054(11) 0.001(2) -0.005(3) -0.018(4)
C45B 0.048(4) 0.029(3) 0.057(10) -0.006(3) -0.002(6) -0.014(4)
C46B 0.046(2) 0.020(4) 0.054(11) 0.001(2) -0.005(3) -0.018(4)
O79 0.041(4) 0.042(4) 0.034(4) -0.005(3) -0.003(3) -0.008(3)
C47 0.034(2) 0.028(2) 0.047(2) 0.0066(16) -0.0072(18) -0.0164(18)
C48 0.0312(19) 0.0292(19) 0.0301(19) 0.0045(15) -0.0056(16) -0.0066(15)
C49 0.0311(19) 0.0199(17) 0.0265(17) 0.0012(14) -0.0054(14) -0.0012(13)
C50 0.033(2) 0.0200(17) 0.0330(19) 0.0008(15) -0.0026(15) -0.0059(15)
C51 0.031(2) 0.039(2) 0.0320(19) -0.0002(17) -0.0050(16) 0.0022(17)
C52 0.0272(18) 0.0218(17) 0.0287(18) 0.0010(14) -0.0018(14) 0.0000(14)
C53 0.0259(18) 0.0214(17) 0.0316(18) -0.0018(14) 0.0044(15) -0.0038(14)
C54 0.0303(19) 0.0229(17) 0.0251(17) -0.0024(15) -0.0001(14) -0.0011(14)
C55 0.0326(19) 0.0231(18) 0.0274(17) -0.0056(15) 0.0010(15) 0.0009(15)
C56 0.0280(18) 0.030(2) 0.0291(18) -0.0002(15) -0.0032(15) -0.0038(16)
C57 0.031(2) 0.0265(19) 0.038(2) -0.0012(15) -0.0024(16) -0.0076(17)
C58 0.0240(18) 0.031(2) 0.041(2) -0.0031(15) 0.0075(16) -0.0050(17)
C59 0.033(2) 0.0290(19) 0.036(2) -0.0006(16) 0.0044(17) -0.0037(16)
C60 0.044(2) 0.039(2) 0.036(2) -0.0005(19) 0.0059(18) -0.0074(19)
C61 0.035(2) 0.035(2) 0.0238(18) 0.0029(16) -0.0035(15) -0.0064(16)
C62 0.031(2) 0.041(2) 0.0284(19) 0.0027(17) 0.0020(16) 0.0025(17)
C63 0.034(2) 0.0264(18) 0.0297(19) 0.0019(16) 0.0000(16) 0.0029(15)
C64 0.0322(19) 0.0218(16) 0.0254(17) -0.0006(14) 0.0005(15) -0.0008(14)
C65 0.035(2) 0.0269(19) 0.0334(19) -0.0003(16) 0.0065(16) 0.0003(16)
C66 0.033(2) 0.0258(19) 0.040(2) -0.0077(16) 0.0107(17) -0.0091(17)
C67 0.032(2) 0.039(2) 0.035(2) 0.0016(17) -0.0045(17) 0.0042(17)
C68 0.044(2) 0.035(2) 0.038(2) -0.0048(18) 0.0122(18) 0.0024(18)
C91 0.060(3) 0.061(3) 0.057(3) 0.003(3) 0.001(3) 0.007(3)
C92 0.047(3) 0.064(3) 0.039(2) -0.022(2) 0.006(2) -0.006(2)
C93 0.056(3) 0.050(3) 0.052(3) 0.003(2) 0.008(2) -0.007(2)
O29 0.0300(14) 0.0302(13) 0.0365(14) -0.0014(11) 0.0042(11) -0.0061(12)
O30 0.0280(13) 0.0277(13) 0.0299(13) -0.0026(11) 0.0005(11) -0.0053(11)
O31 0.0353(15) 0.0380(16) 0.0329(14) -0.0012(12) 0.0043(12) -0.0069(12)
O32 0.0424(16) 0.0335(15) 0.0380(16) 0.0027(12) -0.0008(13) -0.0134(13)
O33 0.0323(14) 0.0248(13) 0.0267(12) -0.0015(11) -0.0010(11) -0.0036(10)
O34 0.0331(14) 0.0205(12) 0.0255(12) 0.0026(10) -0.0010(10) -0.0017(10)
O35 0.0358(14) 0.0286(13) 0.0234(13) -0.0017(11) -0.0024(10) -0.0013(11)
O36 0.0390(15) 0.0235(14) 0.0577(19) -0.0019(12) -0.0023(14) -0.0030(13)
O37 0.066(2) 0.049(2) 0.0378(18) -0.0022(17) 0.0053(16) -0.0092(15)
O69 0.0301(13) 0.0239(13) 0.0309(13) -0.0014(10) -0.0020(11) -0.0035(11)
O70 0.0267(13) 0.0355(15) 0.0346(14) -0.0032(12) 0.0000(11) -0.0098(12)
O71 0.0275(13) 0.0274(14) 0.0423(15) 0.0023(11) 0.0010(12) -0.0063(12)
O72 0.0386(16) 0.0436(17) 0.0318(15) 0.0011(13) 0.0000(12) -0.0137(13)
O73 0.0302(13) 0.0231(13) 0.0281(13) -0.0007(10) -0.0016(11) -0.0017(10)
O74 0.0290(13) 0.0271(13) 0.0258(12) -0.0002(10) 0.0031(10) -0.0004(10)
O75 0.0353(15) 0.0326(15) 0.0337(14) -0.0034(11) 0.0033(12) -0.0088(12)
O76 0.0400(16) 0.0517(19) 0.0323(15) 0.0006(14) -0.0018(13) 0.0108(14)
O77 0.0444(17) 0.0240(15) 0.0533(18) 0.0019(12) 0.0034(14) -0.0123(13)
O94 0.058(2) 0.168(6) 0.045(2) -0.016(3) 0.0077(18) -0.016(3)

loop_
_atom_type_symbol
_atom_type_description
_atom_type_scat_dispersion_real
_atom_type_scat_dispersion_imag
_atom_type_scat_source
C C 0.0181 0.0091 'International Tables Vol C Tables 4.2.6.8 and 6.1.1.4'
H H 0.0000 0.0000 'International Tables Vol C Tables 4.2.6.8 and 6.1.1.4'
O O 0.0492 0.0322 'International Tables Vol C Tables 4.2.6.8 and 6.1.1.4'

loop_
_geom_angle_atom_site_label_1
_geom_angle_atom_site_label_2
_geom_angle_atom_site_label_3
_geom_angle
C2 C1 C10 118.0(3)
O29 C1 C2 119.9(4)
O29 C1 C10 122.1(3)
C1 C2 H2 119.6
C3 C2 C1 120.8(4)
C3 C2 H2 119.6
C2 C3 H3 118.0
C2 C3 C4 123.9(4)
C4 C3 H3 118.0
C3 C4 H4AA 108.9
C3 C4 H4AB 108.9
C3 C4 H4BC 108.6
C3 C4 H4BD 108.6
C3 C4 C5A 113.5(7)
C3 C4 C5B 114(2)
H4AA C4 H4AB 107.7
H4AA C4 H4BD 105.9
H4AB C4 H4BC 109.4
H4BC C4 H4BD 107.6
C5A C4 H4AA 108.9
C5A C4 H4AB 108.9
C5A C4 H4BC 107.5
C5A C4 H4BD 110.8
C5B C4 H4AA 110.0
C5B C4 H4AB 106.7
C5B C4 H4BC 108.6
C5B C4 H4BD 108.6
C4 C5A C10 116.3(6)
C6A C5A C4 122.3(6)
C6A C5A C10 121.4(7)
C5A C6A H6A 117.3
C5A C6A C7 125.4(8)
C7 C6A H6A 117.3
C4 C5B O39 105(4)
C4 C5B C10 117.3(13)
C6B C5B C4 118.9(12)
C6B C5B O39 60.7(18)
C6B C5B C10 123.1(18)
O39 C5B C10 112(4)
C5B C6B H6B 119.5
C5B C6B O39 60.8(18)
C5B C6B C7 117(2)
O39 C6B H6B 119.5
C7 C6B H6B 119.5
C7 C6B O39 106(4)
C6B O39 C5B 59(3)
C6A C7 H7AA 109.4
C6A C7 H7AB 109.4
C6A C7 H7BC 108.5
C6A C7 H7BD 113.2
C6A C7 C8 111.0(6)
C6B C7 H7AA 109.0
C6B C7 H7AB 104.5
C6B C7 H7BC 108.3
C6B C7 H7BD 108.3
C6B C7 C8 116.1(18)
H7AA C7 H7AB 108.0
H7AA C7 H7BD 105.3
H7AB C7 H7BC 110.2
H7BC C7 H7BD 107.4
C8 C7 H7AA 109.4
C8 C7 H7AB 109.4
C8 C7 H7BC 108.3
C8 C7 H7BD 108.3
C7 C8 H8 108.2
C7 C8 C9 109.2(3)
C7 C8 C21 108.3(3)
C9 C8 H8 108.2
C21 C8 H8 108.2
C21 C8 C9 114.5(3)
C8 C9 H9 106.7
C8 C9 C10 110.8(3)
C10 C9 H9 106.7
C12 C9 C8 115.6(3)
C12 C9 H9 106.7
C12 C9 C10 109.9(3)
C1 C10 C9 107.1(3)
C1 C10 C11 108.6(3)
C5A C10 C1 106.4(9)
C5A C10 C9 113.6(5)
C5A C10 C11 107.7(11)
C5B C10 C1 108(3)
C5B C10 C9 114.7(11)
C5B C10 C11 105(3)
C11 C10 C9 113.1(3)
C10 C11 H11A 109.5
C10 C11 H11B 109.5
C10 C11 H11C 109.5
H11A C11 H11B 109.5
H11A C11 H11C 109.5
H11B C11 H11C 109.5
C9 C12 H12A 107.1
C9 C12 H12B 107.1
C9 C12 C13 120.9(3)
H12A C12 H12B 106.8
C13 C12 H12A 107.1
C13 C12 H12B 107.1
C12 C13 H13A 107.3
C12 C13 H13B 107.3
H13A C13 H13B 106.9
C14 C13 C12 120.0(3)
C14 C13 H13A 107.3
C14 C13 H13B 107.3
C13 C14 C15 111.7(3)
C13 C14 C24 120.1(3)
C24 C14 C15 99.1(3)
O34 C14 C13 111.0(3)
O34 C14 C15 106.3(3)
O34 C14 C24 107.3(3)
O30 C15 C14 109.7(3)
O35 C15 C14 128.4(4)
O35 C15 O30 121.8(3)
C17 C16 C24 114.8(3)
C27 C16 C17 108.9(3)
C27 C16 C24 115.8(3)
O30 C16 C17 105.2(3)
O30 C16 C24 102.0(3)
O30 C16 C27 109.4(3)
C16 C17 H17 107.8
C26 C17 C16 114.1(3)
C26 C17 H17 107.8
O31 C17 C16 107.9(3)
O31 C17 H17 107.8
O31 C17 C26 111.1(3)
O31 C18 C19 119.1(4)
O37 C18 C19 122.0(4)
O37 C18 O31 118.6(4)
C18 C19 H19 102.9
C18 C19 C20 109.6(4)
C18 C19 C25 117.8(3)
C20 C19 H19 102.9
C20 C19 C25 118.1(4)
C25 C19 H19 102.9
C19 C20 H20A 107.9
C19 C20 H20B 107.9
H20A C20 H20B 107.2
O32 C20 C19 117.8(3)
O32 C20 H20A 107.9
O32 C20 H20B 107.9
C22 C21 C8 116.7(3)
O32 C21 C8 108.3(3)
O32 C21 C22 108.9(3)
O32 C21 O33 107.5(3)
O33 C21 C8 110.6(3)
O33 C21 C22 104.5(3)
C23 C22 C21 107.1(3)
O36 C22 C21 124.9(4)
O36 C22 C23 127.7(4)
C22 C23 H23 110.9
C22 C23 C24 100.1(3)
C22 C23 C25 108.8(3)
C24 C23 H23 110.9
C24 C23 C25 114.7(3)
C25 C23 H23 110.9
C14 C24 C16 102.1(3)
C14 C24 C23 109.6(3)
C16 C24 C23 114.1(3)
O33 C24 C14 115.1(3)
O33 C24 C16 111.3(3)
O33 C24 C23 104.9(3)
C23 C25 C19 114.2(3)
C26 C25 C19 107.6(4)
C26 C25 C23 106.5(3)
C26 C25 C28 110.2(4)
C28 C25 C19 109.5(4)
C28 C25 C23 108.7(4)
C17 C26 C25 109.8(3)
C17 C26 H26A 109.7
C17 C26 H26B 109.7
C25 C26 H26A 109.7
C25 C26 H26B 109.7
H26A C26 H26B 108.2
C16 C27 H27A 109.5
C16 C27 H27B 109.5
C16 C27 H27C 109.5
H27A C27 H27B 109.5
H27A C27 H27C 109.5
H27B C27 H27C 109.5
C25 C28 H28A 109.5
C25 C28 H28B 109.5
C25 C28 H28C 109.5
H28A C28 H28B 109.5
H28A C28 H28C 109.5
H28B C28 H28C 109.5
C42 C41 C50 118.3(3)
O69 C41 C42 120.9(4)
O69 C41 C50 120.9(3)
C41 C42 H42 119.4
C43 C42 C41 121.2(4)
C43 C42 H42 119.4
C42 C43 H43 118.4
C42 C43 C44 123.2(4)
C44 C43 H43 118.4
C43 C44 H44A 108.8
C43 C44 H44B 108.8
C43 C44 H44C 108.1
C43 C44 H44D 108.1
C43 C44 C45A 114.0(15)
C43 C44 C45B 116.7(19)
H44A C44 H44B 107.6
H44A C44 H44D 102.9
H44B C44 H44C 112.0
H44C C44 H44D 107.3
C45A C44 H44A 108.8
C45A C44 H44B 108.8
C45A C44 H44C 105.3
C45A C44 H44D 113.6
C45B C44 H44A 111.3
C45B C44 H44B 103.2
C45B C44 H44C 108.1
C45B C44 H44D 108.1
C44 C45A C50 115.8(10)
C46A C45A C44 124.1(9)
C46A C45A C50 120.1(12)
C45A C46A H46A 116.1
C45A C46A C47 127.8(15)
C47 C46A H46A 116.1
C44 C45B O79 107(4)
C44 C45B C50 116.6(12)
C46B C45B C44 119.4(11)
C46B C45B O79 60.8(17)
C46B C45B C50 122.4(17)
O79 C45B C50 113(4)
C45B C46B H46B 118.5
C45B C46B O79 60.9(18)
C45B C46B C47 118.2(19)
O79 C46B H46B 118.5
C47 C46B H46B 118.5
C47 C46B O79 108(4)
C46B O79 C45B 58(3)
C46A C47 H47A 109.5
C46A C47 H47B 109.5
C46A C47 H47C 105.0
C46A C47 H47D 116.1
C46A C47 C48 110.7(13)
C46B C47 H47A 112.6
C46B C47 H47B 102.0
C46B C47 H47C 108.6
C46B C47 H47D 108.6
C46B C47 C48 114.7(18)
H47A C47 H47B 108.1
H47A C47 H47D 102.0
H47B C47 H47C 113.5
H47C C47 H47D 107.6
C48 C47 H47A 109.5
C48 C47 H47B 109.5
C48 C47 H47C 108.6
C48 C47 H47D 108.6
C47 C48 H48 108.2
C47 C48 C49 108.9(3)
C49 C48 H48 108.2
C61 C48 C47 108.7(3)
C61 C48 H48 108.2
C61 C48 C49 114.3(3)
C48 C49 H49 107.0
C48 C49 C50 111.7(3)
C48 C49 C52 113.5(3)
C50 C49 H49 107.0
C52 C49 H49 107.0
C52 C49 C50 110.2(3)
C41 C50 C49 107.7(3)
C41 C50 C51 107.7(3)
C45A C50 C41 106.6(19)
C45A C50 C49 112.9(8)
C45A C50 C51 108(2)
C45B C50 C41 110(3)
C45B C50 C49 114.6(11)
C45B C50 C51 103(3)
C49 C50 C51 113.3(3)
C50 C51 H51A 109.5
C50 C51 H51B 109.5
C50 C51 H51C 109.5
H51A C51 H51B 109.5
H51A C51 H51C 109.5
H51B C51 H51C 109.5
C49 C52 H52A 107.4
C49 C52 H52B 107.4
C49 C52 C53 119.9(3)
H52A C52 H52B 106.9
C53 C52 H52A 107.4
C53 C52 H52B 107.4
C52 C53 H53A 107.4
C52 C53 H53B 107.4
H53A C53 H53B 106.9
C54 C53 C52 119.6(3)
C54 C53 H53A 107.4
C54 C53 H53B 107.4
C53 C54 C55 111.2(3)
C53 C54 C64 120.1(3)
C55 C54 C64 99.2(3)
O74 C54 C53 111.3(3)
O74 C54 C55 106.1(3)
O74 C54 C64 107.6(3)
O70 C55 C54 109.6(3)
O75 C55 C54 128.8(4)
O75 C55 O70 121.5(3)
C57 C56 C64 114.4(3)
C67 C56 C57 109.5(3)
C67 C56 C64 115.6(3)
O70 C56 C57 105.3(3)
O70 C56 C64 101.8(3)
O70 C56 C67 109.3(3)
C56 C57 H57 107.6
C66 C57 C56 114.8(3)
C66 C57 H57 107.6
O71 C57 C56 107.6(3)
O71 C57 H57 107.6
O71 C57 C66 111.4(3)
O71 C58 C59 119.3(3)
O77 C58 C59 121.5(4)
O77 C58 O71 118.9(4)
C58 C59 H59 103.3
C58 C59 C60 109.1(4)
C58 C59 C65 117.4(3)
C60 C59 H59 103.3
C60 C59 C65 117.9(3)
C65 C59 H59 103.3
C59 C60 H60A 107.8
C59 C60 H60B 107.8
H60A C60 H60B 107.1
O72 C60 C59 118.0(4)
O72 C60 H60A 107.8
O72 C60 H60B 107.8
C48 C61 C62 116.7(3)
O72 C61 C48 109.0(3)
O72 C61 C62 106.6(3)
O72 C61 O73 108.7(3)
O73 C61 C48 110.5(3)
O73 C61 C62 105.0(3)
C63 C62 C61 106.5(3)
O76 C62 C61 124.9(4)
O76 C62 C63 128.3(4)
C62 C63 H63 111.0
C62 C63 C64 101.3(3)
C62 C63 C65 107.5(3)
C64 C63 H63 111.0
C64 C63 C65 114.5(3)
C65 C63 H63 111.0
C54 C64 C56 101.9(3)
C63 C64 C54 109.6(3)
C63 C64 C56 114.6(3)
O73 C64 C54 114.7(3)
O73 C64 C56 110.9(3)
O73 C64 C63 105.5(3)
C63 C65 C59 114.5(3)
C66 C65 C59 106.8(3)
C66 C65 C63 106.9(3)
C66 C65 C68 109.5(3)
C68 C65 C59 110.5(3)
C68 C65 C63 108.6(3)
C57 C66 C65 109.7(3)
C57 C66 H66A 109.7
C57 C66 H66B 109.7
C65 C66 H66A 109.7
C65 C66 H66B 109.7
H66A C66 H66B 108.2
C56 C67 H67A 109.5
C56 C67 H67B 109.5
C56 C67 H67C 109.5
H67A C67 H67B 109.5
H67A C67 H67C 109.5
H67B C67 H67C 109.5
C65 C68 H68A 109.5
C65 C68 H68B 109.5
C65 C68 H68C 109.5
H68A C68 H68B 109.5
H68A C68 H68C 109.5
H68B C68 H68C 109.5
H91A C91 H91B 109.5
H91A C91 H91C 109.5
H91B C91 H91C 109.5
C92 C91 H91A 109.5
C92 C91 H91B 109.5
C92 C91 H91C 109.5
C93 C92 C91 116.8(4)
O94 C92 C91 122.0(5)
O94 C92 C93 121.2(6)
C92 C93 H93A 109.5
C92 C93 H93B 109.5
C92 C93 H93C 109.5
H93A C93 H93B 109.5
H93A C93 H93C 109.5
H93B C93 H93C 109.5
C15 O30 C16 111.2(3)
C18 O31 C17 121.4(3)
C21 O32 C20 117.9(3)
C24 O33 C21 110.4(3)
C14 O34 H34 109.5
C55 O70 C56 111.4(3)
C58 O71 C57 120.4(3)
C61 O72 C60 118.5(3)
C64 O73 C61 110.2(3)
C54 O74 H74 109.5

loop_
_geom_bond_atom_site_label_1
_geom_bond_atom_site_label_2
_geom_bond_distance
C1 C2 1.465(5)
C1 C10 1.540(6)
C1 O29 1.217(5)
C2 H2 0.9500
C2 C3 1.335(6)
C3 H3 0.9500
C3 C4 1.473(7)
C4 H4AA 0.9900
C4 H4AB 0.9900
C4 H4BC 0.9900
C4 H4BD 0.9900
C4 C5A 1.514(8)
C4 C5B 1.499(15)
C5A C6A 1.324(8)
C5A C10 1.523(8)
C6A H6A 0.9500
C6A C7 1.499(8)
C5B C6B 1.472(16)
C5B O39 1.51(8)
C5B C10 1.522(15)
C6B H6B 1.0000
C6B O39 1.51(7)
C6B C7 1.498(16)
C7 H7AA 0.9900
C7 H7AB 0.9900
C7 H7BC 0.9900
C7 H7BD 0.9900
C7 C8 1.528(6)
C8 H8 1.0000
C8 C9 1.546(5)
C8 C21 1.529(6)
C9 H9 1.0000
C9 C10 1.558(5)
C9 C12 1.545(5)
C10 C11 1.555(5)
C11 H11A 0.9800
C11 H11B 0.9800
C11 H11C 0.9800
C12 H12A 0.9900
C12 H12B 0.9900
C12 C13 1.559(5)
C13 H13A 0.9900
C13 H13B 0.9900
C13 C14 1.528(5)
C14 C15 1.541(5)
C14 C24 1.540(5)
C14 O34 1.420(4)
C15 O30 1.351(5)
C15 O35 1.195(5)
C16 C17 1.539(6)
C16 C24 1.546(5)
C16 C27 1.525(6)
C16 O30 1.458(5)
C17 H17 1.0000
C17 C26 1.508(6)
C17 O31 1.452(5)
C18 C19 1.528(7)
C18 O31 1.343(5)
C18 O37 1.196(6)
C19 H19 1.0000
C19 C20 1.549(6)
C19 C25 1.561(6)
C20 H20A 0.9900
C20 H20B 0.9900
C20 O32 1.443(5)
C21 C22 1.528(6)
C21 O32 1.408(5)
C21 O33 1.445(5)
C22 C23 1.504(5)
C22 O36 1.204(5)
C23 H23 1.0000
C23 C24 1.548(5)
C23 C25 1.556(6)
C24 O33 1.420(4)
C25 C26 1.520(6)
C25 C28 1.523(6)
C26 H26A 0.9900
C26 H26B 0.9900
C27 H27A 0.9800
C27 H27B 0.9800
C27 H27C 0.9800
C28 H28A 0.9800
C28 H28B 0.9800
C28 H28C 0.9800
C41 C42 1.455(6)
C41 C50 1.541(6)
C41 O69 1.221(5)
C42 H42 0.9500
C42 C43 1.343(6)
C43 H43 0.9500
C43 C44 1.479(7)
C44 H44A 0.9900
C44 H44B 0.9900
C44 H44C 0.9900
C44 H44D 0.9900
C44 C45A 1.512(11)
C44 C45B 1.502(14)
C45A C46A 1.316(11)
C45A C50 1.530(11)
C46A H46A 0.9500
C46A C47 1.484(11)
C45B C46B 1.470(14)
C45B O79 1.51(7)
C45B C50 1.527(14)
C46B H46B 1.0000
C46B O79 1.51(7)
C46B C47 1.493(14)
C47 H47A 0.9900
C47 H47B 0.9900
C47 H47C 0.9900
C47 H47D 0.9900
C47 C48 1.535(5)
C48 H48 1.0000
C48 C49 1.547(5)
C48 C61 1.525(6)
C49 H49 1.0000
C49 C50 1.547(5)
C49 C52 1.547(5)
C50 C51 1.554(5)
C51 H51A 0.9800
C51 H51B 0.9800
C51 H51C 0.9800
C52 H52A 0.9900
C52 H52B 0.9900
C52 C53 1.559(5)
C53 H53A 0.9900
C53 H53B 0.9900
C53 C54 1.522(5)
C54 C55 1.538(5)
C54 C64 1.542(5)
C54 O74 1.426(5)
C55 O70 1.351(5)
C55 O75 1.201(5)
C56 C57 1.533(6)
C56 C64 1.555(5)
C56 C67 1.529(6)
C56 O70 1.462(5)
C57 H57 1.0000
C57 C66 1.498(6)
C57 O71 1.448(5)
C58 C59 1.530(6)
C58 O71 1.333(5)
C58 O77 1.199(5)
C59 H59 1.0000
C59 C60 1.537(6)
C59 C65 1.559(6)
C60 H60A 0.9900
C60 H60B 0.9900
C60 O72 1.454(6)
C61 C62 1.544(6)
C61 O72 1.411(5)
C61 O73 1.437(5)
C62 C63 1.494(6)
C62 O76 1.212(5)
C63 H63 1.0000
C63 C64 1.541(5)
C63 C65 1.555(6)
C64 O73 1.420(5)
C65 C66 1.524(6)
C65 C68 1.526(6)
C66 H66A 0.9900
C66 H66B 0.9900
C67 H67A 0.9800
C67 H67B 0.9800
C67 H67C 0.9800
C68 H68A 0.9800
C68 H68B 0.9800
C68 H68C 0.9800
C91 H91A 0.9800
C91 H91B 0.9800
C91 H91C 0.9800
C91 C92 1.498(8)
C92 C93 1.467(8)
C92 O94 1.199(6)
C93 H93A 0.9800
C93 H93B 0.9800
C93 H93C 0.9800
O34 H34 0.8400
O74 H74 0.8400

loop_
_geom_hbond_atom_site_label_D
_geom_hbond_atom_site_label_H
_geom_hbond_atom_site_label_A
_geom_hbond_site_symmetry_A
_geom_hbond_distance_DH
_geom_hbond_distance_HA
_geom_hbond_distance_DA
_geom_hbond_angle_DHA
O34 H34 O69 . 0.84 1.91 2.739(4) 172
O74 H74 O29 . 0.84 2.00 2.801(4) 160
C52 H52A O76 . 0.99 2.38 3.217(5) 142
C17 H17 O75 1_655 1.00 2.59 3.415(5) 140
C53 H53B O77 2_647 0.99 2.49 3.453(5) 163
C63 H63 O77 2_647 1.00 2.39 3.376(5) 170
C66 H66B O94 2_657 0.99 2.58 3.457(6) 148
C91 H91C O37 2_746 0.98 2.58 3.432(7) 145

loop_
_geom_torsion_atom_site_label_1
_geom_torsion_atom_site_label_2
_geom_torsion_atom_site_label_3
_geom_torsion_atom_site_label_4
_geom_torsion
C1 C2 C3 C4 2.3(7)
C2 C1 C10 C5A 42.7(9)
C2 C1 C10 C5B 41(3)
C2 C1 C10 C9 164.6(3)
C2 C1 C10 C11 -72.9(4)
C2 C3 C4 C5A -10.8(12)
C2 C3 C4 C5B -9(3)
C3 C4 C5A C6A -139.1(10)
C3 C4 C5A C10 38(2)
C3 C4 C5B C6B -137(2)
C3 C4 C5B O39 158.4(16)
C3 C4 C5B C10 34(7)
C4 C5A C6A C7 178(2)
C4 C5A C10 C1 -52(2)
C4 C5A C10 C9 -169.5(14)
C4 C5A C10 C11 64(2)
C4 C5B C6B O39 -92(4)
C4 C5B C6B C7 175(8)
C4 C5B O39 C6B 115(3)
C4 C5B C10 C1 -48(7)
C4 C5B C10 C9 -167(4)
C4 C5B C10 C11 68(6)
C5A C6A C7 C8 21.6(13)
C6A C5A C10 C1 125.1(11)
C6A C5A C10 C5B -11E1(4)
C6A C5A C10 C9 7.5(17)
C6A C5A C10 C11 -118.6(12)
C6A C7 C8 C9 -51.3(10)
C6A C7 C8 C21 -176.6(10)
C5B C6B C7 C8 21(3)
C6B C5B C10 C1 122(3)
C6B C5B C10 C9 3(5)
C6B C5B C10 C11 -122(3)
C6B C7 C8 C9 -54(3)
C6B C7 C8 C21 -179(3)
O39 C5B C6B C7 -93(4)
O39 C5B C10 C1 -169(2)
O39 C5B C10 C9 72(5)
O39 C5B C10 C11 -53(3)
O39 C6B C7 C8 -43(3)
C7 C6B O39 C5B 113(2)
C7 C8 C9 C10 60.7(4)
C7 C8 C9 C12 -173.4(3)
C7 C8 C21 C22 -173.7(3)
C7 C8 C21 O32 -50.5(4)
C7 C8 C21 O33 67.1(4)
C8 C9 C10 C1 -155.4(3)
C8 C9 C10 C5A -38.2(13)
C8 C9 C10 C5B -36(4)
C8 C9 C10 C11 85.0(4)
C8 C9 C12 C13 92.8(4)
C8 C21 C22 C23 -135.7(3)
C8 C21 C22 O36 49.3(5)
C8 C21 O32 C20 -156.9(4)
C8 C21 O33 C24 115.5(3)
C9 C8 C21 C22 64.2(4)
C9 C8 C21 O32 -172.5(3)
C9 C8 C21 O33 -54.9(5)
C9 C12 C13 C14 -12.5(5)
C10 C1 C2 C3 -20.1(6)
C10 C5A C6A C7 1.2(15)
C10 C5B C6B O39 98(5)
C10 C5B C6B C7 5(4)
C10 C5B O39 C6B -117(4)
C10 C9 C12 C13 -140.8(3)
C12 C9 C10 C1 75.5(4)
C12 C9 C10 C5A -167.3(12)
C12 C9 C10 C5B -165(4)
C12 C9 C10 C11 -44.1(4)
C12 C13 C14 C15 -179.1(3)
C12 C13 C14 C24 -63.7(5)
C12 C13 C14 O34 62.5(4)
C13 C14 C15 O30 152.7(3)
C13 C14 C15 O35 -30.6(5)
C13 C14 C24 C16 -158.7(3)
C13 C14 C24 C23 -37.3(4)
C13 C14 C24 O33 80.6(4)
C14 C15 O30 C16 -1.7(4)
C14 C24 O33 C21 -90.6(4)
C15 C14 C24 C16 -36.9(3)
C15 C14 C24 C23 84.4(3)
C15 C14 C24 O33 -157.6(3)
C16 C17 C26 C25 59.7(5)
C16 C17 O31 C18 -84.8(4)
C16 C24 O33 C21 153.8(3)
C17 C16 C24 C14 150.4(3)
C17 C16 C24 C23 32.2(5)
C17 C16 C24 O33 -86.3(4)
C17 C16 O30 C15 -142.7(3)
C18 C19 C20 O32 -60.7(5)
C18 C19 C25 C23 84.6(5)
C18 C19 C25 C26 -33.4(5)
C18 C19 C25 C28 -153.3(4)
C19 C18 O31 C17 -16.0(5)
C19 C20 O32 C21 -48.7(6)
C19 C25 C26 C17 57.5(4)
C20 C19 C25 C23 -50.8(5)
C20 C19 C25 C26 -168.8(4)
C20 C19 C25 C28 71.3(5)
C21 C8 C9 C10 -177.8(3)
C21 C8 C9 C12 -51.9(5)
C21 C22 C23 C24 29.4(4)
C21 C22 C23 C25 -91.3(4)
C22 C21 O32 C20 -29.1(5)
C22 C21 O33 C24 -10.8(4)
C22 C23 C24 C14 88.3(3)
C22 C23 C24 C16 -157.9(3)
C22 C23 C24 O33 -35.9(4)
C22 C23 C25 C19 50.1(4)
C22 C23 C25 C26 168.7(3)
C22 C23 C25 C28 -72.5(4)
C23 C24 O33 C21 30.0(4)
C23 C25 C26 C17 -65.3(4)
C24 C14 C15 O30 25.1(3)
C24 C14 C15 O35 -158.2(4)
C24 C16 C17 C26 -41.8(5)
C24 C16 C17 O31 82.2(4)
C24 C16 O30 C15 -22.6(4)
C24 C23 C25 C19 -61.1(4)
C24 C23 C25 C26 57.5(4)
C24 C23 C25 C28 176.3(3)
C25 C19 C20 O32 78.0(5)
C25 C23 C24 C14 -155.4(3)
C25 C23 C24 C16 -41.6(5)
C25 C23 C24 O33 80.4(4)
C26 C17 O31 C18 41.0(5)
C27 C16 C17 C26 -173.4(3)
C27 C16 C17 O31 -49.4(4)
C27 C16 C24 C14 -81.4(4)
C27 C16 C24 C23 160.4(3)
C27 C16 C24 O33 42.0(4)
C27 C16 O30 C15 100.5(4)
C28 C25 C26 C17 176.9(4)
C41 C42 C43 C44 1.1(7)
C42 C41 C50 C45A 42.2(19)
C42 C41 C50 C45B 38(3)
C42 C41 C50 C49 163.7(3)
C42 C41 C50 C51 -73.7(4)
C42 C43 C44 C45A -10(3)
C42 C43 C44 C45B -5(4)
C43 C44 C45A C46A -141(2)
C43 C44 C45A C50 38(5)
C43 C44 C45B C46B -139.5(18)
C43 C44 C45B O79 154.8(14)
C43 C44 C45B C50 27(7)
C44 C45A C46A C47 -179(6)
C44 C45A C50 C41 -52(5)
C44 C45A C50 C45B 81(10)
C44 C45A C50 C49 -170(3)
C44 C45A C50 C51 64(4)
C44 C45B C46B O79 -94(4)
C44 C45B C46B C47 169(7)
C44 C45B O79 C46B 115(3)
C44 C45B C50 C41 -42(7)
C44 C45B C50 C49 -163(4)
C44 C45B C50 C51 73(6)
C45A C46A C47 C48 19(3)
C46A C45A C50 C41 128(2)
C46A C45A C50 C49 10(4)
C46A C45A C50 C51 -117(2)
C46A C47 C48 C49 -48(2)
C46A C47 C48 C61 -173(2)
C45B C46B C47 C48 23(3)
C46B C45B C50 C41 124(2)
C46B C45B C50 C49 3(5)
C46B C45B C50 C51 -121(3)
C46B C47 C48 C49 -55(3)
C46B C47 C48 C61 180(3)
O79 C45B C46B C47 -96(4)
O79 C45B C50 C41 -167(2)
O79 C45B C50 C49 72(5)
O79 C45B C50 C51 -52(3)
O79 C46B C47 C48 -43(3)
C47 C46B O79 C45B 113(2)
C47 C48 C49 C50 60.7(4)
C47 C48 C49 C52 -174.0(3)
C47 C48 C61 C62 -172.8(3)
C47 C48 C61 O72 -52.1(4)
C47 C48 C61 O73 67.3(4)
C48 C49 C50 C41 -158.1(3)
C48 C49 C50 C45A -41(3)
C48 C49 C50 C45B -35(4)
C48 C49 C50 C51 82.8(4)
C48 C49 C52 C53 97.9(4)
C48 C61 C62 C63 -134.2(3)
C48 C61 C62 O76 52.2(5)
C48 C61 O72 C60 -157.6(3)
C48 C61 O73 C64 115.5(3)
C49 C48 C61 C62 65.3(4)
C49 C48 C61 O72 -174.0(3)
C49 C48 C61 O73 -54.6(4)
C49 C52 C53 C54 -19.3(5)
C50 C41 C42 C43 -18.9(6)
C50 C45A C46A C47 1(3)
C50 C45B C46B O79 100(5)
C50 C45B C46B C47 4(3)
C50 C45B O79 C46B -115(4)
C50 C49 C52 C53 -136.0(3)
C52 C49 C50 C41 74.8(4)
C52 C49 C50 C45A -168(3)
C52 C49 C50 C45B -162(4)
C52 C49 C50 C51 -44.3(4)
C52 C53 C54 C55 -175.2(3)
C52 C53 C54 C64 -60.2(5)
C52 C53 C54 O74 66.8(4)
C53 C54 C55 O70 154.0(3)
C53 C54 C55 O75 -29.0(6)
C53 C54 C64 C56 -158.6(3)
C53 C54 C64 C63 -36.8(4)
C53 C54 C64 O73 81.5(4)
C54 C55 O70 C56 -3.4(4)
C54 C64 O73 C61 -91.8(4)
C55 C54 C64 C56 -37.5(3)
C55 C54 C64 C63 84.3(3)
C55 C54 C64 O73 -157.4(3)
C56 C57 C66 C65 59.2(4)
C56 C57 O71 C58 -83.4(4)
C56 C64 O73 C61 153.4(3)
C57 C56 C64 C54 149.8(3)
C57 C56 C64 C63 31.6(5)
C57 C56 C64 O73 -87.7(4)
C57 C56 O70 C55 -140.9(3)
C58 C59 C60 O72 -60.1(5)
C58 C59 C65 C63 82.4(4)
C58 C59 C65 C66 -35.6(5)
C58 C59 C65 C68 -154.6(4)
C59 C58 O71 C57 -20.0(5)
C59 C60 O72 C61 -46.6(5)
C59 C65 C66 C57 58.0(4)
C60 C59 C65 C63 -51.4(5)
C60 C59 C65 C66 -169.5(4)
C60 C59 C65 C68 71.6(5)
C61 C48 C49 C50 -177.5(3)
C61 C48 C49 C52 -52.2(4)
C61 C62 C63 C64 27.1(4)
C61 C62 C63 C65 -93.2(4)
C62 C61 O72 C60 -30.8(5)
C62 C61 O73 C64 -11.1(4)
C62 C63 C64 C54 89.7(4)
C62 C63 C64 C56 -156.4(3)
C62 C63 C64 O73 -34.2(4)
C62 C63 C65 C59 50.8(4)
C62 C63 C65 C66 168.8(3)
C62 C63 C65 C68 -73.2(4)
C63 C64 O73 C61 28.9(4)
C63 C65 C66 C57 -65.0(4)
C64 C54 C55 O70 26.6(4)
C64 C54 C55 O75 -156.4(4)
C64 C56 C57 C66 -41.2(5)
C64 C56 C57 O71 83.4(4)
C64 C56 O70 C55 -21.2(4)
C64 C63 C65 C59 -60.9(4)
C64 C63 C65 C66 57.1(4)
C64 C63 C65 C68 175.2(3)
C65 C59 C60 O72 77.2(5)
C65 C63 C64 C54 -155.0(3)
C65 C63 C64 C56 -41.1(4)
C65 C63 C64 O73 81.1(4)
C66 C57 O71 C58 43.3(5)
C67 C56 C57 C66 -172.8(3)
C67 C56 C57 O71 -48.2(4)
C67 C56 C64 C54 -81.6(4)
C67 C56 C64 C63 160.1(3)
C67 C56 C64 O73 40.9(5)
C67 C56 O70 C55 101.5(4)
C68 C65 C66 C57 177.6(3)
O29 C1 C2 C3 158.1(4)
O29 C1 C10 C5A -135.4(9)
O29 C1 C10 C5B -137(3)
O29 C1 C10 C9 -13.5(5)
O29 C1 C10 C11 108.9(4)
O30 C16 C17 C26 69.4(4)
O30 C16 C17 O31 -166.5(3)
O30 C16 C24 C14 37.2(3)
O30 C16 C24 C23 -80.9(4)
O30 C16 C24 O33 160.6(3)
O31 C17 C26 C25 -62.7(4)
O31 C18 C19 C20 151.5(4)
O31 C18 C19 C25 12.6(6)
O32 C21 C22 C23 101.4(4)
O32 C21 C22 O36 -73.6(5)
O32 C21 O33 C24 -126.5(3)
O33 C21 C22 C23 -13.3(4)
O33 C21 C22 O36 171.7(4)
O33 C21 O32 C20 83.6(4)
O34 C14 C15 O30 -86.1(3)
O34 C14 C15 O35 90.6(4)
O34 C14 C24 C16 73.4(3)
O34 C14 C24 C23 -165.2(3)
O34 C14 C24 O33 -47.3(4)
O35 C15 O30 C16 -178.7(3)
O36 C22 C23 C24 -155.7(4)
O36 C22 C23 C25 83.6(5)
O37 C18 C19 C20 -35.2(6)
O37 C18 C19 C25 -174.1(4)
O37 C18 O31 C17 170.5(4)
O69 C41 C42 C43 161.8(4)
O69 C41 C50 C45A -138.4(19)
O69 C41 C50 C45B -143(3)
O69 C41 C50 C49 -17.0(5)
O69 C41 C50 C51 105.6(4)
O70 C56 C57 C66 69.8(4)
O70 C56 C57 O71 -165.6(3)
O70 C56 C64 C54 36.7(4)
O70 C56 C64 C63 -81.5(4)
O70 C56 C64 O73 159.3(3)
O71 C57 C66 C65 -63.4(4)
O71 C58 C59 C60 154.6(3)
O71 C58 C59 C65 17.0(5)
O72 C61 C62 C63 103.8(4)
O72 C61 C62 O76 -69.7(5)
O72 C61 O73 C64 -124.9(3)
O73 C61 C62 C63 -11.5(4)
O73 C61 C62 O76 175.0(4)
O73 C61 O72 C60 81.9(4)
O74 C54 C55 O70 -84.9(4)
O74 C54 C55 O75 92.2(5)
O74 C54 C64 C56 72.8(3)
O74 C54 C64 C63 -165.5(3)
O74 C54 C64 O73 -47.1(4)
O75 C55 O70 C56 179.3(4)
O76 C62 C63 C64 -159.6(4)
O76 C62 C63 C65 80.0(5)
O77 C58 C59 C60 -31.6(5)
O77 C58 C59 C65 -169.2(4)
O77 C58 O71 C57 166.0(4)
